data_7053484
loop_
_publ_author_name
'Garc\'ia-Deibe, Ana M.'
'Fondo, Matilde'
'Ocampo, Noelia'
'Sanmart\'in, Jes\'us'
'G\'omez-F\'orneas, Esther'

_publ_section_title
;
 Design of chiral homodinuclear complexes based on the coordinating
 behaviour of some symmetric ligands
;
_journal_issue 6
_journal_name_full 'New Journal of Chemistry'
_journal_page_first 1073
_journal_paper_doi 10.1039/c0nj00071j
_journal_volume 34
_journal_year 2010
_chemical_formula_moiety 'C32 H34 N4 O5 Zn2, H2 O'
_chemical_formula_sum 'C32 H36 N4 O6 Zn2'
_chemical_formula_weight 703.39
_chemical_name_systematic
;
?
;
_space_group_IT_number 33
_symmetry_cell_setting orthorhombic
_symmetry_space_group_name_Hall 'P 2c -2n'
_symmetry_space_group_name_H-M 'P n a 21'
_atom_sites_solution_hydrogens geom
_atom_sites_solution_primary direct
_atom_sites_solution_secondary difmap
_audit_creation_method SHELXL-97
_cell_angle_alpha 90.00
_cell_angle_beta 90.00
_cell_angle_gamma 90.00
_cell_formula_units_Z 4
_cell_length_a 10.1551(12)
_cell_length_b 19.124(2)
_cell_length_c 15.2374(18)
_cell_measurement_reflns_used 2614
_cell_measurement_temperature 120(2)
_cell_measurement_theta_max 28.26
_cell_measurement_theta_min 2.27
_cell_volume 2959.2(6)
_computing_cell_refinement 'BRUKER Smart'
_computing_data_collection 'BRUKER Smart'
_computing_publication_material 'WINGX (Farrugia, 1999)'
_computing_structure_refinement 'SHELXL-97 (Sheldrick, 1997)'
_computing_structure_solution 'SIR-2004 (Burla,2005)'
_diffrn_ambient_temperature 120(2)
_diffrn_measured_fraction_theta_full 0.986
_diffrn_measured_fraction_theta_max 0.986
_diffrn_measurement_device_type 'Smart-CCD-1000 BRUKER'
_diffrn_measurement_method 'omega scans'
_diffrn_radiation_monochromator graphite
_diffrn_radiation_source 'fine-focus sealed tube'
_diffrn_radiation_type MoK\a
_diffrn_radiation_wavelength 0.71073
_diffrn_reflns_av_R_equivalents 0.0401
_diffrn_reflns_av_sigmaI/netI 0.0304
_diffrn_reflns_limit_h_max 13
_diffrn_reflns_limit_h_min 0
_diffrn_reflns_limit_k_max 25
_diffrn_reflns_limit_k_min 0
_diffrn_reflns_limit_l_max 20
_diffrn_reflns_limit_l_min -19
_diffrn_reflns_number 27784
_diffrn_reflns_theta_full 28.29
_diffrn_reflns_theta_max 28.29
_diffrn_reflns_theta_min 1.71
_exptl_absorpt_coefficient_mu 1.674
_exptl_absorpt_correction_T_max 0.7150
_exptl_absorpt_correction_T_min 0.4948
_exptl_absorpt_correction_type multi-scan
_exptl_absorpt_process_details SADABS
_exptl_crystal_colour colourless
_exptl_crystal_density_diffrn 1.579
_exptl_crystal_density_method 'not measured'
_exptl_crystal_description prism
_exptl_crystal_F_000 1456
_exptl_crystal_size_max 0.48
_exptl_crystal_size_mid 0.23
_exptl_crystal_size_min 0.20
_refine_diff_density_max 0.280
_refine_diff_density_min -0.452
_refine_diff_density_rms 0.061
_refine_ls_abs_structure_details 'Flack H D (1983), Acta Cryst. A39, 876-881'
_refine_ls_abs_structure_Flack -0.005(7)
_refine_ls_extinction_method none
_refine_ls_goodness_of_fit_ref 1.074
_refine_ls_hydrogen_treatment mixed
_refine_ls_matrix_type full
_refine_ls_number_parameters 407
_refine_ls_number_reflns 7141
_refine_ls_number_restraints 1
_refine_ls_restrained_S_all 1.074
_refine_ls_R_factor_all 0.0368
_refine_ls_R_factor_gt 0.0269
_refine_ls_shift/su_max 0.001
_refine_ls_shift/su_mean 0.000
_refine_ls_structure_factor_coef Fsqd
_refine_ls_weighting_details 'calc w=1/[\s^2^(Fo^2^)+(0.0262P)^2^+0.9284P] where P=(Fo^2^+2Fc^2^)/3'
_refine_ls_weighting_scheme calc
_refine_ls_wR_factor_gt 0.0561
_refine_ls_wR_factor_ref 0.0604
_reflns_number_gt 6353
_reflns_number_total 7141
_reflns_threshold_expression >2sigma(I)
_cod_data_source_file c0nj00071j.txt
_cod_data_source_block '[Zn(L1)(acac)].H2O'
_cod_depositor_comments
;
The following automatic conversions were performed:

'_symmetry_cell_setting' value 'Orthorhombic' changed to
'orthorhombic' according to
/home/saulius/struct/CIF-dictionaries/cif_core.dic dictionary named
'cif_core.dic' version 2.4.2 from 2011-04-26.

Automatic conversion script
Id: cif_fix_values 1891 2012-01-12 08:04:46Z andrius 

The following automatic conversions were performed:

'_exptl_absorpt_correction_type' value 'multi-scans' was replaced
with the value 'multi-scan' as specified in the replacement file
'src/cod-tools/trunk/data/replacement-values/replacement_values.lst'.

Automatic conversion script
Id: cif_fix_values 5376 2017-05-30 11:51:03Z andrius 
;
_cod_database_code 7053484

loop_
_symmetry_equiv_pos_as_xyz
'x, y, z'
'-x, -y, z+1/2'
'-x+1/2, y+1/2, z+1/2'
'x+1/2, -y+1/2, z'

loop_
_atom_site_label
_atom_site_type_symbol
_atom_site_fract_x
_atom_site_fract_y
_atom_site_fract_z
_atom_site_U_iso_or_equiv
_atom_site_adp_type
_atom_site_occupancy
_atom_site_symmetry_multiplicity
_atom_site_calc_flag
_atom_site_refinement_flags
Zn11 Zn 0.03863(2) -0.069408(11) 0.43870(2) 0.01785(6) Uani 1 1 d .
Zn12 Zn 0.10674(2) 0.086571(11) 0.44084(2) 0.01759(6) Uani 1 1 d .
O101 O 0.14291(18) -0.11908(9) 0.34821(11) 0.0251(4) Uani 1 1 d .
O102 O 0.22456(16) 0.09990(9) 0.33740(11) 0.0202(4) Uani 1 1 d .
O103 O -0.02448(15) 0.01387(8) 0.37430(11) 0.0173(3) Uani 1 1 d .
N101 N -0.0257(2) -0.16082(10) 0.49010(14) 0.0205(4) Uani 1 1 d .
N102 N 0.01904(19) 0.18108(10) 0.42044(12) 0.0197(5) Uani 1 1 d .
N103 N -0.09322(19) -0.03044(10) 0.55437(13) 0.0175(4) Uani 1 1 d .
N104 N -0.04102(19) 0.08557(10) 0.55438(13) 0.0176(4) Uani 1 1 d .
O10 O 0.18603(15) -0.00752(8) 0.48360(11) 0.0193(3) Uani 1 1 d .
O12 O 0.24792(17) 0.13248(9) 0.53226(13) 0.0239(4) Uani 1 1 d .
C9 C 0.3384(3) -0.09509(14) 0.5269(2) 0.0302(6) Uani 1 1 d .
H9A H 0.2682 -0.1249 0.5503 0.045 Uiso 1 1 calc R
H9B H 0.4172 -0.0997 0.5635 0.045 Uiso 1 1 calc R
H9C H 0.3590 -0.1095 0.4667 0.045 Uiso 1 1 calc R
C10 C 0.2934(2) -0.02016(13) 0.52692(16) 0.0205(5) Uani 1 1 d .
C11 C 0.3656(2) 0.02944(13) 0.57023(16) 0.0221(5) Uani 1 1 d .
H11 H 0.4393 0.0134 0.6029 0.026 Uiso 1 1 calc R
C12 C 0.3408(2) 0.10297(14) 0.57106(16) 0.0226(5) Uani 1 1 d .
C13 C 0.4362(3) 0.14799(15) 0.62245(19) 0.0297(6) Uani 1 1 d .
H13A H 0.3886 0.1873 0.6489 0.045 Uiso 1 1 calc R
H13B H 0.5044 0.1659 0.5829 0.045 Uiso 1 1 calc R
H13C H 0.4773 0.1199 0.6688 0.045 Uiso 1 1 calc R
C100 C 0.1710(2) -0.18568(12) 0.34503(16) 0.0202(5) Uani 1 1 d .
C101 C 0.2718(3) -0.20893(13) 0.28766(17) 0.0256(5) Uani 1 1 d .
H101 H 0.3189 -0.1756 0.2538 0.031 Uiso 1 1 calc R
C102 C 0.3031(3) -0.27863(14) 0.27990(18) 0.0293(6) Uani 1 1 d .
H102 H 0.3723 -0.2925 0.2417 0.035 Uiso 1 1 calc R
C103 C 0.2341(3) -0.32944(14) 0.32765(19) 0.0312(6) Uani 1 1 d .
H103 H 0.2542 -0.3777 0.3208 0.037 Uiso 1 1 calc R
C104 C 0.1379(3) -0.30858(13) 0.38378(19) 0.0283(6) Uani 1 1 d .
H104 H 0.0908 -0.3431 0.4158 0.034 Uiso 1 1 calc R
C105 C 0.1055(2) -0.23723(12) 0.39633(16) 0.0216(5) Uani 1 1 d .
C106 C 0.0087(2) -0.22171(12) 0.46229(15) 0.0215(5) Uani 1 1 d .
H106 H -0.0347 -0.2606 0.4882 0.026 Uiso 1 1 calc R
C107 C -0.1212(2) -0.15710(13) 0.56301(17) 0.0234(5) Uani 1 1 d .
H10A H -0.0748 -0.1626 0.6197 0.028 Uiso 1 1 calc R
H10B H -0.1863 -0.1954 0.5575 0.028 Uiso 1 1 calc R
C108 C -0.1914(2) -0.08698(13) 0.56065(16) 0.0207(5) Uani 1 1 d .
H10C H -0.2514 -0.0851 0.5095 0.025 Uiso 1 1 calc R
H10D H -0.2447 -0.0810 0.6145 0.025 Uiso 1 1 calc R
C109 C -0.0148(2) -0.02083(12) 0.63562(15) 0.0192(5) Uani 1 1 d .
H10E H 0.0684 -0.0477 0.6327 0.023 Uiso 1 1 calc R
H10F H -0.0652 -0.0361 0.6878 0.023 Uiso 1 1 calc R
C110 C 0.0127(2) 0.05820(12) 0.63906(15) 0.0194(5) Uani 1 1 d .
H11A H -0.0324 0.0800 0.6897 0.023 Uiso 1 1 calc R
H11B H 0.1084 0.0675 0.6436 0.023 Uiso 1 1 calc R
C111 C -0.0772(2) 0.16035(12) 0.56340(16) 0.0215(5) Uani 1 1 d .
H11C H -0.0068 0.1852 0.5958 0.026 Uiso 1 1 calc R
H11D H -0.1594 0.1642 0.5979 0.026 Uiso 1 1 calc R
C112 C -0.0968(2) 0.19484(12) 0.47427(16) 0.0216(5) Uani 1 1 d .
H11E H -0.1763 0.1756 0.4454 0.026 Uiso 1 1 calc R
H11F H -0.1089 0.2459 0.4817 0.026 Uiso 1 1 calc R
C113 C 0.0689(2) 0.22968(12) 0.37325(17) 0.0209(5) Uani 1 1 d .
H113 H 0.0280 0.2743 0.3765 0.025 Uiso 1 1 calc R
C114 C 0.1818(2) 0.22345(12) 0.31523(15) 0.0193(5) Uani 1 1 d .
C115 C 0.2211(2) 0.28457(13) 0.27185(17) 0.0247(5) Uani 1 1 d .
H115 H 0.1743 0.3267 0.2830 0.030 Uiso 1 1 calc R
C116 C 0.3245(3) 0.28607(13) 0.21391(17) 0.0260(5) Uani 1 1 d .
H116 H 0.3491 0.3284 0.1856 0.031 Uiso 1 1 calc R
C117 C 0.3925(2) 0.22430(13) 0.19745(17) 0.0240(5) Uani 1 1 d .
H117 H 0.4634 0.2242 0.1568 0.029 Uiso 1 1 calc R
C118 C 0.3579(2) 0.16294(13) 0.23980(16) 0.0212(5) Uani 1 1 d .
H118 H 0.4066 0.1216 0.2279 0.025 Uiso 1 1 calc R
C119 C 0.2524(2) 0.15981(12) 0.30011(15) 0.0176(5) Uani 1 1 d .
C120 C -0.1559(2) 0.03883(12) 0.54032(16) 0.0169(5) Uani 1 1 d .
H120 H -0.2224 0.0473 0.5876 0.020 Uiso 1 1 calc R
C121 C -0.2220(2) 0.04230(11) 0.45329(16) 0.0172(5) Uani 1 1 d .
C122 C -0.3582(2) 0.05402(11) 0.45200(18) 0.0201(5) Uani 1 1 d .
H122 H -0.4019 0.0658 0.5051 0.024 Uiso 1 1 calc R
C123 C -0.4307(2) 0.04888(13) 0.37497(17) 0.0221(5) Uani 1 1 d .
H123 H -0.5230 0.0570 0.3750 0.027 Uiso 1 1 calc R
C124 C -0.3657(2) 0.03174(13) 0.29840(16) 0.0219(5) Uani 1 1 d .
H124 H -0.4141 0.0269 0.2454 0.026 Uiso 1 1 calc R
C125 C -0.2296(2) 0.02150(12) 0.29801(16) 0.0191(5) Uani 1 1 d .
H125 H -0.1865 0.0110 0.2443 0.023 Uiso 1 1 calc R
C126 C -0.1555(2) 0.02638(12) 0.37494(16) 0.0158(5) Uani 1 1 d .
O1W O 0.3017(2) -0.02349(12) 0.24896(14) 0.0298(4) Uani 1 1 d .
H1WA H 0.260(3) -0.0489(17) 0.278(2) 0.029(9) Uiso 1 1 d .
H1WB H 0.282(3) 0.0068(18) 0.278(2) 0.043(11) Uiso 1 1 d .

loop_
_atom_site_aniso_label
_atom_site_aniso_U_11
_atom_site_aniso_U_22
_atom_site_aniso_U_33
_atom_site_aniso_U_23
_atom_site_aniso_U_13
_atom_site_aniso_U_12
Zn11 0.01823(11) 0.01337(10) 0.02196(12) 0.00271(16) 0.00240(16) 0.00032(8)
Zn12 0.01890(11) 0.01338(11) 0.02048(12) 0.00248(16) 0.00124(16) 0.00126(8)
O101 0.0317(10) 0.0160(8) 0.0275(9) 0.0022(7) 0.0086(8) 0.0013(7)
O102 0.0218(9) 0.0131(8) 0.0257(9) 0.0030(7) 0.0051(7) -0.0004(7)
O103 0.0174(7) 0.0155(8) 0.0189(8) 0.0019(6) 0.0037(7) 0.0018(6)
N101 0.0200(10) 0.0184(10) 0.0233(11) 0.0044(8) -0.0008(8) 0.0001(8)
N102 0.0219(9) 0.0172(9) 0.0201(13) 0.0012(7) -0.0003(8) 0.0016(7)
N103 0.0171(10) 0.0159(9) 0.0194(10) 0.0016(8) -0.0016(8) 0.0003(7)
N104 0.0204(10) 0.0176(10) 0.0148(9) 0.0009(7) -0.0029(8) 0.0019(8)
O10 0.0155(8) 0.0161(8) 0.0262(9) 0.0037(7) -0.0008(7) 0.0012(6)
O12 0.0215(9) 0.0200(9) 0.0301(10) 0.0005(8) -0.0032(8) -0.0006(7)
C9 0.0217(13) 0.0253(13) 0.0436(17) 0.0073(12) -0.0021(12) 0.0059(10)
C10 0.0175(11) 0.0217(12) 0.0222(12) 0.0073(10) 0.0056(10) 0.0040(9)
C11 0.0156(11) 0.0275(13) 0.0231(13) 0.0051(10) -0.0012(10) 0.0007(9)
C12 0.0221(12) 0.0279(13) 0.0177(12) 0.0031(10) 0.0048(10) -0.0032(10)
C13 0.0291(14) 0.0297(14) 0.0304(15) -0.0040(11) -0.0026(12) -0.0019(11)
C100 0.0202(12) 0.0162(11) 0.0241(13) -0.0016(9) -0.0042(10) 0.0013(9)
C101 0.0298(14) 0.0220(12) 0.0251(13) -0.0018(10) -0.0011(11) -0.0001(10)
C102 0.0325(14) 0.0282(14) 0.0273(14) -0.0062(11) -0.0023(12) 0.0087(11)
C103 0.0422(16) 0.0187(13) 0.0328(15) -0.0063(11) -0.0064(13) 0.0097(11)
C104 0.0352(14) 0.0197(12) 0.0299(14) 0.0029(11) -0.0069(12) 0.0010(10)
C105 0.0211(12) 0.0190(12) 0.0249(13) 0.0009(10) -0.0040(10) -0.0016(9)
C106 0.0242(11) 0.0174(11) 0.0229(14) 0.0035(9) -0.0040(9) -0.0039(9)
C107 0.0234(13) 0.0210(12) 0.0257(13) 0.0038(10) 0.0034(10) -0.0018(9)
C108 0.0189(11) 0.0230(12) 0.0200(12) 0.0036(10) 0.0029(10) -0.0042(9)
C109 0.0193(11) 0.0214(12) 0.0168(11) 0.0032(9) -0.0017(9) 0.0021(9)
C110 0.0196(12) 0.0230(13) 0.0155(11) 0.0019(9) -0.0022(9) 0.0005(9)
C111 0.0259(13) 0.0182(12) 0.0203(12) -0.0035(10) 0.0017(10) 0.0042(9)
C112 0.0258(12) 0.0161(11) 0.0230(11) -0.0001(9) 0.0009(10) 0.0040(9)
C113 0.0257(12) 0.0157(11) 0.0214(12) 0.0006(9) -0.0040(10) 0.0033(9)
C114 0.0220(12) 0.0163(11) 0.0197(12) 0.0016(9) -0.0042(10) -0.0026(9)
C115 0.0303(14) 0.0157(12) 0.0282(14) 0.0057(10) -0.0053(11) -0.0011(10)
C116 0.0288(14) 0.0204(12) 0.0290(14) 0.0098(10) -0.0026(11) -0.0072(10)
C117 0.0238(13) 0.0271(13) 0.0210(12) 0.0051(10) -0.0018(10) -0.0061(10)
C118 0.0229(12) 0.0195(12) 0.0211(12) -0.0006(10) -0.0039(10) -0.0024(9)
C119 0.0197(11) 0.0154(11) 0.0176(12) 0.0014(9) -0.0049(9) -0.0027(9)
C120 0.0176(12) 0.0190(12) 0.0141(12) 0.0028(10) 0.0008(10) 0.0023(9)
C121 0.0184(10) 0.0167(10) 0.0165(14) 0.0007(9) 0.0012(10) -0.0014(7)
C122 0.0198(10) 0.0217(10) 0.0189(14) 0.0012(10) 0.0017(10) 0.0022(8)
C123 0.0181(11) 0.0243(12) 0.0239(13) 0.0013(10) -0.0020(10) 0.0011(9)
C124 0.0244(12) 0.0204(12) 0.0210(12) -0.0004(10) -0.0050(10) -0.0015(9)
C125 0.0248(12) 0.0146(11) 0.0178(12) -0.0026(9) 0.0031(10) 0.0012(9)
C126 0.0184(11) 0.0127(11) 0.0163(11) 0.0037(9) 0.0026(10) -0.0008(9)
O1W 0.0356(11) 0.0247(10) 0.0292(11) -0.0031(9) 0.0078(9) -0.0043(9)

loop_
_atom_type_symbol
_atom_type_description
_atom_type_scat_dispersion_real
_atom_type_scat_dispersion_imag
_atom_type_scat_source
C C 0.0033 0.0016 'International Tables Vol C Tables 4.2.6.8 and 6.1.1.4'
H H 0.0000 0.0000 'International Tables Vol C Tables 4.2.6.8 and 6.1.1.4'
N N 0.0061 0.0033 'International Tables Vol C Tables 4.2.6.8 and 6.1.1.4'
O O 0.0106 0.0060 'International Tables Vol C Tables 4.2.6.8 and 6.1.1.4'
Zn Zn 0.2839 1.4301 'International Tables Vol C Tables 4.2.6.8 and 6.1.1.4'

loop_
_geom_angle_atom_site_label_1
_geom_angle_atom_site_label_2
_geom_angle_atom_site_label_3
_geom_angle
O103 Zn11 O101 102.36(7)
O103 Zn11 N101 141.54(7)
O101 Zn11 N101 91.59(8)
O103 Zn11 O10 86.36(6)
O101 Zn11 O10 96.90(7)
N101 Zn11 O10 127.74(8)
O103 Zn11 N103 86.09(7)
O101 Zn11 N103 169.95(7)
N101 Zn11 N103 78.38(8)
O10 Zn11 N103 88.99(7)
O103 Zn11 Zn12 45.08(5)
O101 Zn11 Zn12 110.71(5)
N101 Zn11 Zn12 155.53(6)
O10 Zn11 Zn12 42.35(4)
N103 Zn11 Zn12 79.09(5)
O102 Zn12 N102 91.62(7)
O102 Zn12 O10 97.24(7)
N102 Zn12 O10 170.26(7)
O102 Zn12 O103 94.64(7)
N102 Zn12 O103 103.17(7)
O10 Zn12 O103 80.21(6)
O102 Zn12 O12 93.37(7)
N102 Zn12 O12 91.58(7)
O10 Zn12 O12 83.89(6)
O103 Zn12 O12 162.98(6)
O102 Zn12 N104 172.20(7)
N102 Zn12 N104 80.58(7)
O10 Zn12 N104 90.56(7)
O103 Zn12 N104 86.87(6)
O12 Zn12 N104 87.23(7)
O102 Zn12 Zn11 104.57(5)
N102 Zn12 Zn11 139.75(6)
O10 Zn12 Zn11 41.12(4)
O103 Zn12 Zn11 40.05(4)
O12 Zn12 Zn11 123.15(5)
N104 Zn12 Zn11 81.48(5)
C100 O101 Zn11 127.60(16)
C119 O102 Zn12 125.73(15)
C126 O103 Zn11 117.25(14)
C126 O103 Zn12 119.09(14)
Zn11 O103 Zn12 94.87(7)
C106 N101 C107 118.0(2)
C106 N101 Zn11 124.50(17)
C107 N101 Zn11 117.49(15)
C113 N102 C112 120.3(2)
C113 N102 Zn12 123.82(17)
C112 N102 Zn12 115.26(14)
C108 N103 C109 113.58(18)
C108 N103 C120 111.94(18)
C109 N103 C120 103.88(18)
C108 N103 Zn11 101.70(14)
C109 N103 Zn11 111.19(14)
C120 N103 Zn11 114.93(14)
C111 N104 C120 113.53(18)
C111 N104 C110 110.36(18)
C120 N104 C110 101.57(17)
C111 N104 Zn12 102.95(14)
C120 N104 Zn12 114.25(14)
C110 N104 Zn12 114.56(14)
C10 O10 Zn11 133.12(15)
C10 O10 Zn12 130.32(15)
Zn11 O10 Zn12 96.53(6)
C12 O12 Zn12 128.08(17)
C10 C9 H9A 109.5
C10 C9 H9B 109.5
H9A C9 H9B 109.5
C10 C9 H9C 109.5
H9A C9 H9C 109.5
H9B C9 H9C 109.5
O10 C10 C11 124.5(2)
O10 C10 C9 115.6(2)
C11 C10 C9 119.9(2)
C10 C11 C12 126.3(2)
C10 C11 H11 116.8
C12 C11 H11 116.8
O12 C12 C11 125.0(2)
O12 C12 C13 118.1(2)
C11 C12 C13 116.8(2)
C12 C13 H13A 109.5
C12 C13 H13B 109.5
H13A C13 H13B 109.5
C12 C13 H13C 109.5
H13A C13 H13C 109.5
H13B C13 H13C 109.5
O101 C100 C101 119.1(2)
O101 C100 C105 123.6(2)
C101 C100 C105 117.3(2)
C102 C101 C100 121.6(2)
C102 C101 H101 119.2
C100 C101 H101 119.2
C101 C102 C103 120.8(3)
C101 C102 H102 119.6
C103 C102 H102 119.6
C104 C103 C102 118.9(2)
C104 C103 H103 120.6
C102 C103 H103 120.6
C103 C104 C105 122.4(3)
C103 C104 H104 118.8
C105 C104 H104 118.8
C104 C105 C100 119.0(2)
C104 C105 C106 116.9(2)
C100 C105 C106 124.1(2)
N101 C106 C105 127.1(2)
N101 C106 H106 116.5
C105 C106 H106 116.5
N101 C107 C108 109.44(19)
N101 C107 H10A 109.8
C108 C107 H10A 109.8
N101 C107 H10B 109.8
C108 C107 H10B 109.8
H10A C107 H10B 108.2
N103 C108 C107 109.38(19)
N103 C108 H10C 109.8
C107 C108 H10C 109.8
N103 C108 H10D 109.8
C107 C108 H10D 109.8
H10C C108 H10D 108.2
N103 C109 C110 104.35(18)
N103 C109 H10E 110.9
C110 C109 H10E 110.9
N103 C109 H10F 110.9
C110 C109 H10F 110.9
H10E C109 H10F 108.9
N104 C110 C109 104.37(18)
N104 C110 H11A 110.9
C109 C110 H11A 110.9
N104 C110 H11B 110.9
C109 C110 H11B 110.9
H11A C110 H11B 108.9
N104 C111 C112 111.56(19)
N104 C111 H11C 109.3
C112 C111 H11C 109.3
N104 C111 H11D 109.3
C112 C111 H11D 109.3
H11C C111 H11D 108.0
N102 C112 C111 108.53(19)
N102 C112 H11E 110.0
C111 C112 H11E 110.0
N102 C112 H11F 110.0
C111 C112 H11F 110.0
H11E C112 H11F 108.4
N102 C113 C114 126.5(2)
N102 C113 H113 116.7
C114 C113 H113 116.7
C115 C114 C119 119.4(2)
C115 C114 C113 116.3(2)
C119 C114 C113 124.3(2)
C116 C115 C114 122.6(2)
C116 C115 H115 118.7
C114 C115 H115 118.7
C115 C116 C117 118.6(2)
C115 C116 H116 120.7
C117 C116 H116 120.7
C118 C117 C116 120.6(2)
C118 C117 H117 119.7
C116 C117 H117 119.7
C117 C118 C119 122.1(2)
C117 C118 H118 118.9
C119 C118 H118 118.9
O102 C119 C118 118.9(2)
O102 C119 C114 124.5(2)
C118 C119 C114 116.6(2)
N104 C120 N103 100.33(17)
N104 C120 C121 117.14(19)
N103 C120 C121 111.20(19)
N104 C120 H120 109.2
N103 C120 H120 109.2
C121 C120 H120 109.2
C122 C121 C126 119.8(2)
C122 C121 C120 117.7(2)
C126 C121 C120 122.0(2)
C123 C122 C121 121.6(2)
C123 C122 H122 119.2
C121 C122 H122 119.2
C124 C123 C122 118.5(2)
C124 C123 H123 120.7
C122 C123 H123 120.7
C123 C124 C125 120.7(2)
C123 C124 H124 119.7
C125 C124 H124 119.7
C124 C125 C126 121.4(2)
C124 C125 H125 119.3
C126 C125 H125 119.3
O103 C126 C125 120.9(2)
O103 C126 C121 121.2(2)
C125 C126 C121 117.9(2)
H1WA O1W H1WB 90(3)

loop_
_geom_bond_atom_site_label_1
_geom_bond_atom_site_label_2
_geom_bond_distance
Zn11 O103 1.9775(16)
Zn11 O101 1.9812(17)
Zn11 N101 2.024(2)
Zn11 O10 2.0271(16)
Zn11 N103 2.335(2)
Zn11 Zn12 3.0622(5)
Zn12 O102 1.9951(17)
Zn12 N102 2.0388(19)
Zn12 O10 2.0762(16)
Zn12 O103 2.1764(17)
Zn12 O12 2.1832(18)
Zn12 N104 2.290(2)
O101 C100 1.306(3)
O102 C119 1.310(3)
O103 C126 1.351(3)
N101 C106 1.287(3)
N101 C107 1.477(3)
N102 C113 1.280(3)
N102 C112 1.458(3)
N103 C108 1.474(3)
N103 C109 1.484(3)
N103 C120 1.485(3)
N104 C111 1.483(3)
N104 C120 1.485(3)
N104 C110 1.496(3)
O10 C10 1.298(3)
O12 C12 1.248(3)
C9 C10 1.504(3)
C9 H9A 0.9800
C9 H9B 0.9800
C9 H9C 0.9800
C10 C11 1.368(4)
C11 C12 1.429(4)
C11 H11 0.9500
C12 C13 1.514(4)
C13 H13A 0.9800
C13 H13B 0.9800
C13 H13C 0.9800
C100 C101 1.418(3)
C100 C105 1.423(3)
C101 C102 1.375(4)
C101 H101 0.9500
C102 C103 1.402(4)
C102 H102 0.9500
C103 C104 1.358(4)
C103 H103 0.9500
C104 C105 1.417(3)
C104 H104 0.9500
C105 C106 1.437(3)
C106 H106 0.9500
C107 C108 1.519(3)
C107 H10A 0.9900
C107 H10B 0.9900
C108 H10C 0.9900
C108 H10D 0.9900
C109 C110 1.538(3)
C109 H10E 0.9900
C109 H10F 0.9900
C110 H11A 0.9900
C110 H11B 0.9900
C111 C112 1.523(3)
C111 H11C 0.9900
C111 H11D 0.9900
C112 H11E 0.9900
C112 H11F 0.9900
C113 C114 1.453(3)
C113 H113 0.9500
C114 C115 1.401(3)
C114 C119 1.431(3)
C115 C116 1.372(4)
C115 H115 0.9500
C116 C117 1.391(4)
C116 H116 0.9500
C117 C118 1.385(3)
C117 H117 0.9500
C118 C119 1.412(3)
C118 H118 0.9500
C120 C121 1.488(3)
C120 H120 1.0000
C121 C122 1.401(3)
C121 C126 1.405(3)
C122 C123 1.389(4)
C122 H122 0.9500
C123 C124 1.380(4)
C123 H123 0.9500
C124 C125 1.396(3)
C124 H124 0.9500
C125 C126 1.396(3)
C125 H125 0.9500
O1W H1WA 0.78(3)
O1W H1WB 0.76(4)

loop_
_geom_hbond_atom_site_label_D
_geom_hbond_atom_site_label_H
_geom_hbond_atom_site_label_A
_geom_hbond_distance_DH
_geom_hbond_distance_HA
_geom_hbond_distance_DA
_geom_hbond_angle_DHA
O1W H1WA O101 0.78(3) 2.09(3) 2.869(3) 176(3)
O1W H1WB O102 0.76(4) 2.08(4) 2.828(3) 170(4)
